data_7107577
loop_
_publ_author_name
'Mario Carrasco'
'Michelle Faust'
'Riccardo Peloso'
'Amor Rodriguez'
J.Lopez-Serrano
'Eleuterio Alvarez'
'Celia Maya'
'Philip P. Power'
'Ernesto Carmona'

_publ_section_title
;
 Four-Coordinate Quadruply Bonded Dimolybdenum Complexes with Carboxylate
 and Terphenyl Ligands
;
_journal_name_full Chem.Commun.
_journal_page_first 3954
_journal_page_last 3956
_journal_paper_doi 10.1039/c2cc30394a
_journal_volume 48
_journal_year 2012
_chemical_formula_moiety 'C28 H30 Mo2 O6'
_chemical_formula_sum 'C28 H30 Mo2 O6'
_chemical_formula_weight 654.40
_chemical_name_systematic
;
?
;
_space_group_IT_number 2
_symmetry_cell_setting triclinic
_symmetry_space_group_name_Hall '-P 1'
_symmetry_space_group_name_H-M 'P -1'
_atom_sites_solution_hydrogens geom
_atom_sites_solution_primary direct
_atom_sites_solution_secondary difmap
_audit_creation_method SHELXL-97
_cell_angle_alpha 104.220(2)
_cell_angle_beta 96.024(2)
_cell_angle_gamma 91.870(1)
_cell_formula_units_Z 2
_cell_length_a 8.3595(4)
_cell_length_b 9.8309(4)
_cell_length_c 16.4231(7)
_cell_measurement_reflns_used 9929
_cell_measurement_temperature 173(2)
_cell_measurement_theta_max 30.50
_cell_measurement_theta_min 2.36
_cell_volume 1298.70(10)
_computing_cell_refinement 'Bruker SMART'
_computing_data_collection 'Bruker SMART'
_computing_data_reduction 'Bruker SAINT'
_computing_molecular_graphics 'Bruker SHELXTL'
_computing_publication_material 'Bruker SHELXTL'
_computing_structure_refinement 'SHELXL-97 (Sheldrick, 1997)'
_computing_structure_solution 'SHELXS-97 (Sheldrick, 1990)'
_diffrn_ambient_temperature 173(2)
_diffrn_measured_fraction_theta_full 0.983
_diffrn_measured_fraction_theta_max 0.983
_diffrn_measurement_device_type 'CCD area detector'
_diffrn_measurement_method 'phi and omega scans'
_diffrn_radiation_monochromator graphite
_diffrn_radiation_source 'fine-focus sealed tube'
_diffrn_radiation_type MoK\a
_diffrn_radiation_wavelength 0.71073
_diffrn_reflns_av_R_equivalents 0.0180
_diffrn_reflns_av_sigmaI/netI 0.0176
_diffrn_reflns_limit_h_max 12
_diffrn_reflns_limit_h_min -12
_diffrn_reflns_limit_k_max 15
_diffrn_reflns_limit_k_min -15
_diffrn_reflns_limit_l_max 25
_diffrn_reflns_limit_l_min -25
_diffrn_reflns_number 33792
_diffrn_reflns_theta_full 33.14
_diffrn_reflns_theta_max 33.14
_diffrn_reflns_theta_min 2.14
_diffrn_standards_decay_% 0
_exptl_absorpt_coefficient_mu 1.006
_exptl_absorpt_correction_T_max 0.834
_exptl_absorpt_correction_T_min 0.795
_exptl_absorpt_correction_type multi-scan
_exptl_absorpt_process_details
;
SADABS, Bruker (2006). APEX 2. Version 2.1. Bruker Analytical
X-ray Solutions, Madison, Wisconsin, USA.
;
_exptl_crystal_colour orange
_exptl_crystal_density_diffrn 1.673
_exptl_crystal_density_method 'not measured'
_exptl_crystal_description prism
_exptl_crystal_F_000 660
_exptl_crystal_size_max 0.26
_exptl_crystal_size_mid 0.19
_exptl_crystal_size_min 0.18
_refine_diff_density_max 0.742
_refine_diff_density_min -0.596
_refine_diff_density_rms 0.071
_refine_ls_extinction_method none
_refine_ls_goodness_of_fit_ref 1.026
_refine_ls_hydrogen_treatment constr
_refine_ls_matrix_type full
_refine_ls_number_parameters 332
_refine_ls_number_reflns 9722
_refine_ls_number_restraints 0
_refine_ls_restrained_S_all 1.026
_refine_ls_R_factor_all 0.0226
_refine_ls_R_factor_gt 0.0195
_refine_ls_shift/su_max 0.007
_refine_ls_shift/su_mean 0.000
_refine_ls_structure_factor_coef Fsqd
_refine_ls_weighting_details 'calc w=1/[\s^2^(Fo^2^)+(0.0257P)^2^+0.5784P] where P=(Fo^2^+2Fc^2^)/3'
_refine_ls_weighting_scheme calc
_refine_ls_wR_factor_gt 0.0504
_refine_ls_wR_factor_ref 0.0519
_reflns_number_gt 8791
_reflns_number_total 9722
_reflns_threshold_expression >2sigma(I)
_cod_data_source_file c2cc30394a.txt
_cod_data_source_block 2
_cod_database_code 7107577

loop_
_symmetry_equiv_pos_as_xyz
'x, y, z'
'-x, -y, -z'

loop_
_atom_site_label
_atom_site_type_symbol
_atom_site_fract_x
_atom_site_fract_y
_atom_site_fract_z
_atom_site_U_iso_or_equiv
_atom_site_adp_type
_atom_site_occupancy
_atom_site_symmetry_multiplicity
_atom_site_calc_flag
_atom_site_refinement_flags
Mo1 Mo 0.850679(10) 0.081239(9) 0.311721(6) 0.01299(2) Uani 1 1 d .
Mo2 Mo 1.001992(10) 0.238098(9) 0.289694(6) 0.01202(2) Uani 1 1 d .
O1 O 0.75421(10) 0.22290(9) 0.40973(6) 0.01766(15) Uani 1 1 d .
O2 O 0.91424(10) 0.39063(9) 0.38537(5) 0.01695(15) Uani 1 1 d .
O3 O 1.02097(10) 0.04051(9) 0.40385(5) 0.01700(15) Uani 1 1 d .
O4 O 1.18943(10) 0.20535(9) 0.38282(5) 0.01657(15) Uani 1 1 d .
O5 O 0.95312(10) -0.07640(8) 0.22620(5) 0.01552(14) Uani 1 1 d .
O6 O 1.11381(10) 0.08932(9) 0.20030(5) 0.01559(14) Uani 1 1 d .
C1 C 0.80587(14) 0.35125(12) 0.42541(7) 0.0175(2) Uani 1 1 d .
C2 C 0.73483(17) 0.45950(14) 0.48989(9) 0.0258(2) Uani 1 1 d .
H2A H 0.6466 0.4168 0.5096 0.039 Uiso 1 1 calc R
H2B H 0.6967 0.5328 0.4650 0.039 Uiso 1 1 calc R
H2C H 0.8155 0.4986 0.5366 0.039 Uiso 1 1 calc R
C3 C 1.15681(13) 0.11032(12) 0.41949(7) 0.01603(19) Uani 1 1 d .
C4 C 1.28234(15) 0.07696(14) 0.48280(8) 0.0226(2) Uani 1 1 d .
H4A H 1.3591 0.0188 0.4537 0.034 Uiso 1 1 calc R
H4B H 1.2317 0.0280 0.5181 0.034 Uiso 1 1 calc R
H4C H 1.3365 0.1627 0.5171 0.034 Uiso 1 1 calc R
C5 C 1.06814(13) -0.03950(12) 0.18955(7) 0.01507(18) Uani 1 1 d .
C6 C 1.14815(15) -0.15263(13) 0.13210(8) 0.0215(2) Uani 1 1 d .
H6A H 1.1702 -0.2271 0.1593 0.032 Uiso 1 1 calc R
H6B H 1.2473 -0.1145 0.1197 0.032 Uiso 1 1 calc R
H6C H 1.0782 -0.1888 0.0805 0.032 Uiso 1 1 calc R
C7 C 0.85795(12) 0.31093(11) 0.19099(7) 0.01297(17) Uani 1 1 d .
C8 C 0.72183(12) 0.23458(11) 0.13999(7) 0.01366(17) Uani 1 1 d .
C9 C 0.64198(13) 0.27908(12) 0.07319(7) 0.0172(2) Uani 1 1 d .
H9 H 0.5539 0.2254 0.0402 0.021 Uiso 1 1 calc R
C10 C 0.69397(14) 0.40400(13) 0.05578(8) 0.0209(2) Uani 1 1 d .
H10 H 0.6415 0.4336 0.0110 0.025 Uiso 1 1 calc R
C11 C 0.82502(14) 0.48394(13) 0.10599(8) 0.0194(2) Uani 1 1 d .
H11 H 0.8589 0.5684 0.0954 0.023 Uiso 1 1 calc R
C12 C 0.90624(13) 0.43786(11) 0.17240(7) 0.01437(18) Uani 1 1 d .
C13 C 1.05024(13) 0.52311(11) 0.22396(7) 0.01472(18) Uani 1 1 d .
C14 C 1.03223(15) 0.63163(12) 0.29514(8) 0.0191(2) Uani 1 1 d .
C15 C 1.16970(18) 0.70580(13) 0.34352(9) 0.0253(2) Uani 1 1 d .
H15 H 1.1589 0.7780 0.3909 0.030 Uiso 1 1 calc R
C16 C 1.32179(17) 0.67295(14) 0.32166(9) 0.0268(3) Uani 1 1 d .
H16 H 1.4124 0.7220 0.3549 0.032 Uiso 1 1 calc R
C17 C 1.33975(14) 0.56727(13) 0.25039(9) 0.0220(2) Uani 1 1 d .
H17 H 1.4424 0.5463 0.2359 0.026 Uiso 1 1 calc R
C18 C 1.20479(13) 0.49201(11) 0.20015(8) 0.01607(19) Uani 1 1 d .
C19 C 0.86757(17) 0.67027(14) 0.31946(10) 0.0266(3) Uani 1 1 d .
H19A H 0.8785 0.7346 0.3744 0.040 Uiso 1 1 calc R
H19B H 0.8056 0.5870 0.3206 0.040 Uiso 1 1 calc R
H19C H 0.8138 0.7139 0.2788 0.040 Uiso 1 1 calc R
C20 C 1.22355(15) 0.38121(13) 0.12084(8) 0.0204(2) Uani 1 1 d .
H20A H 1.3355 0.3767 0.1128 0.031 Uiso 1 1 calc R
H20B H 1.1646 0.4046 0.0732 0.031 Uiso 1 1 calc R
H20C H 1.1825 0.2917 0.1259 0.031 Uiso 1 1 calc R
C21 C 0.66390(13) 0.10213(12) 0.15941(7) 0.01502(18) Uani 1 1 d .
C22 C 0.68600(14) -0.02993(12) 0.10553(8) 0.0183(2) Uani 1 1 d .
C23 C 0.63068(15) -0.15190(13) 0.12548(9) 0.0235(2) Uani 1 1 d .
H23 H 0.6417 -0.2390 0.0890 0.028 Uiso 1 1 calc R
C24 C 0.55980(15) -0.14523(14) 0.19855(9) 0.0264(3) Uani 1 1 d .
H24 H 0.5294 -0.2276 0.2126 0.032 Uiso 1 1 calc R
C25 C 0.53387(15) -0.01579(14) 0.25103(9) 0.0233(2) Uani 1 1 d .
H25 H 0.4863 -0.0124 0.3001 0.028 Uiso 1 1 calc R
C26 C 0.57871(13) 0.11074(12) 0.23097(8) 0.0172(2) Uani 1 1 d .
C27 C 0.77111(17) -0.03986(14) 0.02830(9) 0.0253(2) Uani 1 1 d .
H27A H 0.8086 -0.1325 0.0104 0.038 Uiso 1 1 calc R
H27B H 0.8612 0.0280 0.0415 0.038 Uiso 1 1 calc R
H27C H 0.6979 -0.0214 -0.0163 0.038 Uiso 1 1 calc R
C28 C 0.51100(14) 0.24640(14) 0.27376(8) 0.0209(2) Uani 1 1 d .
H28A H 0.4178 0.2634 0.2390 0.031 Uiso 1 1 calc R
H28B H 0.5910 0.3223 0.2819 0.031 Uiso 1 1 calc R
H28C H 0.4810 0.2400 0.3276 0.031 Uiso 1 1 calc R

loop_
_atom_site_aniso_label
_atom_site_aniso_U_11
_atom_site_aniso_U_22
_atom_site_aniso_U_33
_atom_site_aniso_U_23
_atom_site_aniso_U_13
_atom_site_aniso_U_12
Mo1 0.01185(4) 0.01230(4) 0.01589(5) 0.00579(3) 0.00137(3) -0.00041(3)
Mo2 0.01166(4) 0.01119(4) 0.01381(4) 0.00499(3) 0.00020(3) -0.00055(3)
O1 0.0169(4) 0.0187(4) 0.0186(4) 0.0063(3) 0.0036(3) 0.0015(3)
O2 0.0185(4) 0.0146(3) 0.0176(4) 0.0043(3) 0.0014(3) 0.0008(3)
O3 0.0180(4) 0.0174(4) 0.0172(4) 0.0078(3) 0.0007(3) 0.0014(3)
O4 0.0147(3) 0.0179(4) 0.0171(4) 0.0056(3) -0.0007(3) 0.0006(3)
O5 0.0148(3) 0.0137(3) 0.0185(4) 0.0052(3) 0.0011(3) -0.0001(3)
O6 0.0158(3) 0.0143(3) 0.0176(4) 0.0057(3) 0.0024(3) 0.0003(3)
C1 0.0177(5) 0.0188(5) 0.0158(5) 0.0047(4) 0.0005(4) 0.0030(4)
C2 0.0293(6) 0.0234(6) 0.0241(6) 0.0022(5) 0.0081(5) 0.0055(5)
C3 0.0173(5) 0.0166(5) 0.0139(4) 0.0034(4) 0.0002(4) 0.0037(4)
C4 0.0228(5) 0.0257(6) 0.0197(5) 0.0080(5) -0.0033(4) 0.0059(4)
C5 0.0147(4) 0.0152(4) 0.0155(5) 0.0050(4) -0.0001(3) 0.0016(3)
C6 0.0229(5) 0.0182(5) 0.0232(6) 0.0036(4) 0.0051(4) 0.0041(4)
C7 0.0126(4) 0.0122(4) 0.0150(4) 0.0051(3) 0.0018(3) 0.0011(3)
C8 0.0129(4) 0.0132(4) 0.0158(5) 0.0054(4) 0.0018(3) 0.0007(3)
C9 0.0143(4) 0.0197(5) 0.0186(5) 0.0080(4) -0.0013(4) 0.0003(4)
C10 0.0188(5) 0.0234(5) 0.0237(6) 0.0140(5) -0.0022(4) 0.0017(4)
C11 0.0183(5) 0.0179(5) 0.0258(6) 0.0133(4) 0.0012(4) 0.0011(4)
C12 0.0140(4) 0.0125(4) 0.0181(5) 0.0063(4) 0.0030(3) 0.0017(3)
C13 0.0159(4) 0.0106(4) 0.0191(5) 0.0067(4) 0.0017(4) 0.0002(3)
C14 0.0246(5) 0.0123(4) 0.0216(5) 0.0058(4) 0.0041(4) 0.0011(4)
C15 0.0360(7) 0.0144(5) 0.0234(6) 0.0030(4) -0.0012(5) -0.0025(5)
C16 0.0279(6) 0.0190(5) 0.0313(7) 0.0083(5) -0.0081(5) -0.0082(5)
C17 0.0164(5) 0.0176(5) 0.0337(7) 0.0121(5) -0.0014(4) -0.0027(4)
C18 0.0158(4) 0.0122(4) 0.0217(5) 0.0075(4) 0.0019(4) 0.0001(3)
C19 0.0317(7) 0.0182(5) 0.0321(7) 0.0055(5) 0.0133(5) 0.0072(5)
C20 0.0198(5) 0.0199(5) 0.0236(6) 0.0070(4) 0.0070(4) 0.0026(4)
C21 0.0120(4) 0.0149(4) 0.0185(5) 0.0063(4) -0.0016(3) -0.0015(3)
C22 0.0165(5) 0.0154(5) 0.0212(5) 0.0042(4) -0.0047(4) -0.0014(4)
C23 0.0213(5) 0.0145(5) 0.0315(7) 0.0057(4) -0.0098(5) -0.0039(4)
C24 0.0226(6) 0.0207(6) 0.0380(7) 0.0170(5) -0.0071(5) -0.0081(4)
C25 0.0173(5) 0.0275(6) 0.0290(6) 0.0163(5) 0.0003(4) -0.0051(4)
C26 0.0124(4) 0.0196(5) 0.0212(5) 0.0094(4) 0.0000(4) -0.0019(4)
C27 0.0303(6) 0.0215(6) 0.0219(6) 0.0013(5) 0.0017(5) 0.0034(5)
C28 0.0145(5) 0.0267(6) 0.0241(6) 0.0104(5) 0.0039(4) 0.0040(4)

loop_
_atom_type_symbol
_atom_type_description
_atom_type_scat_dispersion_real
_atom_type_scat_dispersion_imag
_atom_type_scat_source
C C 0.0033 0.0016 'International Tables Vol C Tables 4.2.6.8 and 6.1.1.4'
H H 0.0000 0.0000 'International Tables Vol C Tables 4.2.6.8 and 6.1.1.4'
O O 0.0106 0.0060 'International Tables Vol C Tables 4.2.6.8 and 6.1.1.4'
Mo Mo -1.6832 0.6857 'International Tables Vol C Tables 4.2.6.8 and 6.1.1.4'

loop_
_geom_angle_atom_site_label_1
_geom_angle_atom_site_label_2
_geom_angle_atom_site_label_3
_geom_angle
Mo2 Mo1 O3 92.30(2)
Mo2 Mo1 O5 92.16(2)
O3 Mo1 O5 85.94(3)
Mo2 Mo1 O1 92.64(2)
O3 Mo1 O1 87.61(3)
O5 Mo1 O1 172.11(3)
Mo2 Mo1 C26 103.24(2)
O3 Mo1 C26 161.19(3)
O5 Mo1 C26 103.74(4)
O1 Mo1 C26 81.23(4)
Mo1 Mo2 O2 91.21(2)
Mo1 Mo2 O6 91.66(2)
O2 Mo2 O6 174.21(3)
Mo1 Mo2 O4 91.47(2)
O2 Mo2 O4 88.65(3)
O6 Mo2 O4 86.25(3)
Mo1 Mo2 C7 103.21(3)
O2 Mo2 C7 91.49(4)
O6 Mo2 C7 92.75(4)
O4 Mo2 C7 165.31(4)
C1 O1 Mo1 116.55(8)
C1 O2 Mo2 118.01(8)
C3 O3 Mo1 118.35(7)
C3 O4 Mo2 115.61(7)
C5 O5 Mo1 117.64(7)
C5 O6 Mo2 116.69(7)
O1 C1 O2 121.56(11)
O1 C1 C2 119.64(11)
O2 C1 C2 118.77(11)
C1 C2 H2A 109.5
C1 C2 H2B 109.5
H2A C2 H2B 109.5
C1 C2 H2C 109.5
H2A C2 H2C 109.5
H2B C2 H2C 109.5
O4 C3 O3 122.26(10)
O4 C3 C4 119.17(10)
O3 C3 C4 118.57(10)
C3 C4 H4A 109.5
C3 C4 H4B 109.5
H4A C4 H4B 109.5
C3 C4 H4C 109.5
H4A C4 H4C 109.5
H4B C4 H4C 109.5
O5 C5 O6 121.70(11)
O5 C5 C6 117.87(10)
O6 C5 C6 120.43(10)
C5 C6 H6A 109.5
C5 C6 H6B 109.5
H6A C6 H6B 109.5
C5 C6 H6C 109.5
H6A C6 H6C 109.5
H6B C6 H6C 109.5
C12 C7 C8 116.33(9)
C12 C7 Mo2 119.46(8)
C8 C7 Mo2 124.11(7)
C9 C8 C7 122.17(10)
C9 C8 C21 119.89(10)
C7 C8 C21 117.93(9)
C8 C9 C10 120.07(10)
C8 C9 H9 120.0
C10 C9 H9 120.0
C11 C10 C9 119.43(10)
C11 C10 H10 120.3
C9 C10 H10 120.3
C10 C11 C12 120.30(10)
C10 C11 H11 119.8
C12 C11 H11 119.8
C11 C12 C7 121.67(10)
C11 C12 C13 119.48(9)
C7 C12 C13 118.84(9)
C14 C13 C18 120.37(10)
C14 C13 C12 120.63(10)
C18 C13 C12 119.00(10)
C15 C14 C13 119.08(12)
C15 C14 C19 119.83(12)
C13 C14 C19 121.09(11)
C16 C15 C14 120.68(13)
C16 C15 H15 119.7
C14 C15 H15 119.7
C15 C16 C17 120.33(12)
C15 C16 H16 119.8
C17 C16 H16 119.8
C16 C17 C18 120.46(12)
C16 C17 H17 119.8
C18 C17 H17 119.8
C17 C18 C13 119.04(11)
C17 C18 C20 120.57(11)
C13 C18 C20 120.38(10)
C14 C19 H19A 109.5
C14 C19 H19B 109.5
H19A C19 H19B 109.5
C14 C19 H19C 109.5
H19A C19 H19C 109.5
H19B C19 H19C 109.5
C18 C20 H20A 109.5
C18 C20 H20B 109.5
H20A C20 H20B 109.5
C18 C20 H20C 109.5
H20A C20 H20C 109.5
H20B C20 H20C 109.5
C22 C21 C26 120.14(10)
C22 C21 C8 120.68(10)
C26 C21 C8 119.11(10)
C23 C22 C21 119.32(12)
C23 C22 C27 120.14(12)
C21 C22 C27 120.53(11)
C24 C23 C22 121.01(12)
C24 C23 H23 119.5
C22 C23 H23 119.5
C23 C24 C25 120.14(11)
C23 C24 H24 119.9
C25 C24 H24 119.9
C24 C25 C26 120.99(12)
C24 C25 H25 119.5
C26 C25 H25 119.5
C25 C26 C21 118.02(11)
C25 C26 C28 120.17(11)
C21 C26 C28 120.81(10)
C25 C26 Mo1 83.09(7)
C21 C26 Mo1 86.50(6)
C28 C26 Mo1 109.93(8)
C22 C27 H27A 109.5
C22 C27 H27B 109.5
H27A C27 H27B 109.5
C22 C27 H27C 109.5
H27A C27 H27C 109.5
H27B C27 H27C 109.5
C26 C28 H28A 109.5
C26 C28 H28B 109.5
H28A C28 H28B 109.5
C26 C28 H28C 109.5
H28A C28 H28C 109.5
H28B C28 H28C 109.5

loop_
_geom_bond_atom_site_label_1
_geom_bond_atom_site_label_2
_geom_bond_distance
Mo1 Mo2 2.08605(14)
Mo1 O3 2.0878(8)
Mo1 O5 2.0922(9)
Mo1 O1 2.1036(9)
Mo1 C26 2.5712(11)
Mo2 O2 2.1004(9)
Mo2 O6 2.1192(9)
Mo2 O4 2.1609(8)
Mo2 C7 2.1925(10)
O1 C1 1.2753(14)
O2 C1 1.2769(14)
O3 C3 1.2759(14)
O4 C3 1.2665(14)
O5 C5 1.2745(13)
O6 C5 1.2747(13)
C1 C2 1.4920(18)
C2 H2A 0.9600
C2 H2B 0.9600
C2 H2C 0.9600
C3 C4 1.5003(16)
C4 H4A 0.9600
C4 H4B 0.9600
C4 H4C 0.9600
C5 C6 1.4967(17)
C6 H6A 0.9600
C6 H6B 0.9600
C6 H6C 0.9600
C7 C12 1.4119(14)
C7 C8 1.4124(15)
C8 C9 1.3934(15)
C8 C21 1.4923(15)
C9 C10 1.3937(16)
C9 H9 0.9300
C10 C11 1.3904(17)
C10 H10 0.9300
C11 C12 1.4012(15)
C11 H11 0.9300
C12 C13 1.4967(15)
C13 C14 1.4007(17)
C13 C18 1.4102(15)
C14 C15 1.3974(18)
C14 C19 1.5078(18)
C15 C16 1.384(2)
C15 H15 0.9300
C16 C17 1.386(2)
C16 H16 0.9300
C17 C18 1.3969(16)
C17 H17 0.9300
C18 C20 1.5049(17)
C19 H19A 0.9600
C19 H19B 0.9600
C19 H19C 0.9600
C20 H20A 0.9600
C20 H20B 0.9600
C20 H20C 0.9600
C21 C22 1.4101(16)
C21 C26 1.4234(16)
C22 C23 1.3956(17)
C22 C27 1.5024(19)
C23 C24 1.382(2)
C23 H23 0.9300
C24 C25 1.388(2)
C24 H24 0.9300
C25 C26 1.4118(16)
C25 H25 0.9300
C26 C28 1.5051(18)
C27 H27A 0.9600
C27 H27B 0.9600
C27 H27C 0.9600
C28 H28A 0.9600
C28 H28B 0.9600
C28 H28C 0.9600

loop_
_geom_torsion_atom_site_label_1
_geom_torsion_atom_site_label_2
_geom_torsion_atom_site_label_3
_geom_torsion_atom_site_label_4
_geom_torsion
O3 Mo1 Mo2 O2 -88.22(3)
O5 Mo1 Mo2 O2 -174.24(3)
O1 Mo1 Mo2 O2 -0.50(3)
C26 Mo1 Mo2 O2 81.11(4)
O3 Mo1 Mo2 O6 86.75(3)
O5 Mo1 Mo2 O6 0.73(3)
O1 Mo1 Mo2 O6 174.47(3)
C26 Mo1 Mo2 O6 -103.92(4)
O3 Mo1 Mo2 O4 0.46(3)
O5 Mo1 Mo2 O4 -85.56(3)
O1 Mo1 Mo2 O4 88.18(3)
C26 Mo1 Mo2 O4 169.79(4)
O3 Mo1 Mo2 C7 179.97(4)
O5 Mo1 Mo2 C7 93.95(4)
O1 Mo1 Mo2 C7 -92.32(4)
C26 Mo1 Mo2 C7 -10.71(4)
Mo2 Mo1 O1 C1 1.52(8)
O3 Mo1 O1 C1 93.71(8)
C26 Mo1 O1 C1 -101.48(8)
Mo1 Mo2 O2 C1 -0.32(8)
O4 Mo2 O2 C1 -91.76(8)
C7 Mo2 O2 C1 102.94(8)
Mo2 Mo1 O3 C3 -1.40(8)
O5 Mo1 O3 C3 90.60(9)
O1 Mo1 O3 C3 -93.95(9)
C26 Mo1 O3 C3 -147.39(11)
Mo1 Mo2 O4 C3 0.27(8)
O2 Mo2 O4 C3 91.44(8)
O6 Mo2 O4 C3 -91.30(8)
C7 Mo2 O4 C3 -177.83(13)
Mo2 Mo1 O5 C5 1.29(8)
O3 Mo1 O5 C5 -90.87(8)
C26 Mo1 O5 C5 105.48(8)
Mo1 Mo2 O6 C5 -3.03(7)
O4 Mo2 O6 C5 88.33(8)
C7 Mo2 O6 C5 -106.34(8)
Mo1 O1 C1 O2 -2.13(14)
Mo1 O1 C1 C2 175.76(9)
Mo2 O2 C1 O1 1.63(14)
Mo2 O2 C1 C2 -176.28(8)
Mo2 O4 C3 O3 -1.44(15)
Mo2 O4 C3 C4 177.80(8)
Mo1 O3 C3 O4 1.98(15)
Mo1 O3 C3 C4 -177.28(8)
Mo1 O5 C5 O6 -4.07(14)
Mo1 O5 C5 C6 176.57(8)
Mo2 O6 C5 O5 4.80(14)
Mo2 O6 C5 C6 -175.85(8)
Mo1 Mo2 C7 C12 166.23(8)
O2 Mo2 C7 C12 74.63(9)
O6 Mo2 C7 C12 -101.42(9)
O4 Mo2 C7 C12 -15.7(2)
Mo1 Mo2 C7 C8 -17.53(9)
O2 Mo2 C7 C8 -109.13(9)
O6 Mo2 C7 C8 74.82(9)
O4 Mo2 C7 C8 160.51(12)
C12 C7 C8 C9 1.96(16)
Mo2 C7 C8 C9 -174.39(9)
C12 C7 C8 C21 -178.11(10)
Mo2 C7 C8 C21 5.54(14)
C7 C8 C9 C10 -1.20(18)
C21 C8 C9 C10 178.87(11)
C8 C9 C10 C11 -0.50(19)
C9 C10 C11 C12 1.33(19)
C10 C11 C12 C7 -0.51(18)
C10 C11 C12 C13 178.06(11)
C8 C7 C12 C11 -1.10(16)
Mo2 C7 C12 C11 175.43(9)
C8 C7 C12 C13 -179.67(10)
Mo2 C7 C12 C13 -3.15(14)
C11 C12 C13 C14 88.05(14)
C7 C12 C13 C14 -93.35(13)
C11 C12 C13 C18 -92.36(13)
C7 C12 C13 C18 86.25(13)
C18 C13 C14 C15 -1.82(17)
C12 C13 C14 C15 177.77(10)
C18 C13 C14 C19 177.45(11)
C12 C13 C14 C19 -2.96(16)
C13 C14 C15 C16 0.02(18)
C19 C14 C15 C16 -179.26(12)
C14 C15 C16 C17 1.1(2)
C15 C16 C17 C18 -0.47(19)
C16 C17 C18 C13 -1.30(17)
C16 C17 C18 C20 177.54(11)
C14 C13 C18 C17 2.45(16)
C12 C13 C18 C17 -177.14(10)
C14 C13 C18 C20 -176.39(10)
C12 C13 C18 C20 4.02(15)
C9 C8 C21 C22 72.00(14)
C7 C8 C21 C22 -107.94(12)
C9 C8 C21 C26 -104.93(13)
C7 C8 C21 C26 75.13(13)
C26 C21 C22 C23 -3.19(16)
C8 C21 C22 C23 179.91(10)
C26 C21 C22 C27 178.03(10)
C8 C21 C22 C27 1.13(16)
C21 C22 C23 C24 -2.25(17)
C27 C22 C23 C24 176.54(11)
C22 C23 C24 C25 3.82(18)
C23 C24 C25 C26 0.11(18)
C24 C25 C26 C21 -5.39(17)
C24 C25 C26 C28 163.25(11)
C24 C25 C26 Mo1 -87.68(11)
C22 C21 C26 C25 6.89(16)
C8 C21 C26 C25 -176.17(10)
C22 C21 C26 C28 -161.67(10)
C8 C21 C26 C28 15.28(15)
C22 C21 C26 Mo1 87.16(10)
C8 C21 C26 Mo1 -95.90(9)
Mo2 Mo1 C26 C25 171.63(7)
O3 Mo1 C26 C25 -43.41(15)
O5 Mo1 C26 C25 76.05(8)
O1 Mo1 C26 C25 -97.71(8)
Mo2 Mo1 C26 C21 52.85(7)
O3 Mo1 C26 C21 -162.19(10)
O5 Mo1 C26 C21 -42.73(7)
O1 Mo1 C26 C21 143.51(7)
Mo2 Mo1 C26 C28 -68.73(8)
O3 Mo1 C26 C28 76.23(14)
O5 Mo1 C26 C28 -164.31(7)
O1 Mo1 C26 C28 21.94(7)
